data_4028094
loop_
_publ_author_name
'Guodong Yin'
'Tianbing Ren'
'Yin Rao'
'Yifan Zhou'
'Zhexian Li'
'Wenming Shu'
'Anxin Wu'

_publ_section_title
;
 Stereoselective Synthesis of 2,8-Dioxabicyclo[3.3.1]nonane Derivatives
 via a Sequential Michael Addition/Bicyclization Reaction
;
_journal_name_full 'Journal of Organic Chemistry'
_journal_page_first 3132
_journal_page_last 3141
_journal_paper_doi 10.1021/jo400081q
_journal_volume 78
_journal_year 2013
_chemical_formula_sum 'C24 H16 O4'
_chemical_formula_weight 368.39
_chemical_name_systematic
; 
 ? 
;
_space_group_IT_number 33
_symmetry_cell_setting orthorhombic
_symmetry_space_group_name_Hall 'P 2c -2n'
_symmetry_space_group_name_H-M 'P n a 21'
_atom_sites_solution_hydrogens geom
_atom_sites_solution_primary direct
_atom_sites_solution_secondary difmap
_audit_creation_method SHELXL-97
_cell_angle_alpha 90.00
_cell_angle_beta 90.00
_cell_angle_gamma 90.00
_cell_formula_units_Z 4
_cell_length_a 7.559(6)
_cell_length_b 19.638(15)
_cell_length_c 12.109(10)
_cell_measurement_temperature 296(2)
_cell_volume 1798(2)
_computing_cell_refinement 'Bruker SMART'
_computing_data_collection 'Bruker SMART'
_computing_data_reduction 'Bruker SHELXTL'
_computing_molecular_graphics 'Bruker SHELXTL'
_computing_publication_material 'Bruker SHELXTL'
_computing_structure_refinement 'SHELXL-97 (Sheldrick, 1997)'
_computing_structure_solution 'SHELXS-97 (Sheldrick, 1990)'
_diffrn_ambient_temperature 296(2)
_diffrn_measured_fraction_theta_full 0.998
_diffrn_measured_fraction_theta_max 0.998
_diffrn_measurement_device_type 'CCD area detector'
_diffrn_measurement_method 'phi and omega scans'
_diffrn_radiation_monochromator graphite
_diffrn_radiation_source 'fine-focus sealed tube'
_diffrn_radiation_type MoK\a
_diffrn_radiation_wavelength 0.71073
_diffrn_reflns_av_R_equivalents 0.0195
_diffrn_reflns_av_sigmaI/netI 0.0211
_diffrn_reflns_limit_h_max 8
_diffrn_reflns_limit_h_min -8
_diffrn_reflns_limit_k_max 21
_diffrn_reflns_limit_k_min -23
_diffrn_reflns_limit_l_max 14
_diffrn_reflns_limit_l_min -14
_diffrn_reflns_number 9005
_diffrn_reflns_theta_full 24.98
_diffrn_reflns_theta_max 24.98
_diffrn_reflns_theta_min 1.98
_exptl_absorpt_coefficient_mu 0.093
_exptl_absorpt_correction_T_max 0.9890
_exptl_absorpt_correction_T_min 0.9808
_exptl_absorpt_correction_type multi-scan
_exptl_absorpt_process_details sadabs
_exptl_crystal_colour colourless
_exptl_crystal_density_diffrn 1.361
_exptl_crystal_description block
_exptl_crystal_F_000 768
_exptl_crystal_size_max 0.21
_exptl_crystal_size_mid 0.20
_exptl_crystal_size_min 0.12
_refine_diff_density_max 0.092
_refine_diff_density_min -0.173
_refine_diff_density_rms 0.032
_refine_ls_abs_structure_details 'Flack H D (1983), Acta Cryst. A39, 876-881'
_refine_ls_abs_structure_Flack 0.0(9)
_refine_ls_extinction_method none
_refine_ls_goodness_of_fit_ref 1.054
_refine_ls_hydrogen_treatment constr
_refine_ls_matrix_type full
_refine_ls_number_parameters 253
_refine_ls_number_reflns 3117
_refine_ls_number_restraints 1
_refine_ls_restrained_S_all 1.054
_refine_ls_R_factor_all 0.0371
_refine_ls_R_factor_gt 0.0319
_refine_ls_shift/su_max 0.000
_refine_ls_shift/su_mean 0.000
_refine_ls_structure_factor_coef Fsqd
_refine_ls_weighting_details 'calc w=1/[\s^2^(Fo^2^)+(0.0417P)^2^+0.1191P] where P=(Fo^2^+2Fc^2^)/3'
_refine_ls_weighting_scheme calc
_refine_ls_wR_factor_gt 0.0729
_refine_ls_wR_factor_ref 0.0767
_reflns_number_gt 2821
_reflns_number_total 3117
_reflns_threshold_expression >2sigma(I)
_cod_data_source_file jo400081q_si_001.cif
_cod_data_source_block 1
_cod_original_formula_sum 'C1.81 H1.21 O0.30'
_cod_database_code 4028094

loop_
_symmetry_equiv_pos_as_xyz
'x, y, z'
'-x, -y, z+1/2'
'x+1/2, -y+1/2, z'
'-x+1/2, y+1/2, z+1/2'

loop_
_atom_site_label
_atom_site_type_symbol
_atom_site_fract_x
_atom_site_fract_y
_atom_site_fract_z
_atom_site_U_iso_or_equiv
_atom_site_adp_type
_atom_site_occupancy
_atom_site_symmetry_multiplicity
_atom_site_calc_flag
_atom_site_refinement_flags
O1 O 0.89378(16) 0.19199(5) 0.60732(10) 0.0448(3) Uani 1 1 d .
O2 O 0.71667(15) 0.11042(6) 0.68787(11) 0.0462(3) Uani 1 1 d .
O3 O 0.90043(18) 0.17728(7) 0.26771(10) 0.0545(4) Uani 1 1 d .
O4 O 0.9205(2) 0.06591(7) 0.27474(12) 0.0705(4) Uani 1 1 d .
C1 C 0.9082(2) 0.11758(9) 0.88139(15) 0.0429(4) Uani 1 1 d .
H1 H 0.8341 0.0801 0.8734 0.051 Uiso 1 1 calc R
C2 C 0.9660(3) 0.13568(10) 0.98533(15) 0.0515(5) Uani 1 1 d .
H2 H 0.9307 0.1106 1.0467 0.062 Uiso 1 1 calc R
C3 C 1.0748(3) 0.19024(12) 0.99780(17) 0.0631(6) Uani 1 1 d .
H3 H 1.1134 0.2029 1.0678 0.076 Uiso 1 1 calc R
C4 C 1.1275(3) 0.22646(13) 0.9071(2) 0.0817(8) Uani 1 1 d .
H4 H 1.2034 0.2633 0.9158 0.098 Uiso 1 1 calc R
C5 C 1.0691(3) 0.20889(11) 0.80274(17) 0.0652(6) Uani 1 1 d .
H5 H 1.1049 0.2342 0.7418 0.078 Uiso 1 1 calc R
C6 C 0.9581(2) 0.15404(8) 0.78903(13) 0.0387(4) Uani 1 1 d .
C7 C 0.8949(2) 0.13179(8) 0.67624(14) 0.0367(4) Uani 1 1 d .
C8 C 1.0088(2) 0.07744(8) 0.62398(15) 0.0387(4) Uani 1 1 d .
H8A H 1.0152 0.0379 0.6718 0.046 Uiso 1 1 calc R
H8B H 1.1278 0.0946 0.6126 0.046 Uiso 1 1 calc R
C9 C 0.9261(2) 0.05804(8) 0.51376(15) 0.0388(4) Uani 1 1 d .
H9 H 1.0002 0.0245 0.4756 0.047 Uiso 1 1 calc R
C10 C 0.9114(2) 0.12230(8) 0.44610(15) 0.0369(4) Uani 1 1 d .
C11 C 0.9108(2) 0.11768(9) 0.32701(15) 0.0470(5) Uani 1 1 d .
C12 C 0.8946(2) 0.24005(9) 0.31885(14) 0.0428(4) Uani 1 1 d .
C13 C 0.8937(2) 0.24569(8) 0.43311(15) 0.0368(4) Uani 1 1 d .
C14 C 0.8988(2) 0.18330(8) 0.49609(13) 0.0351(4) Uani 1 1 d .
C15 C 0.8907(2) 0.31084(9) 0.47992(16) 0.0462(4) Uani 1 1 d .
H15 H 0.8919 0.3160 0.5563 0.055 Uiso 1 1 calc R
C16 C 0.8858(3) 0.36733(10) 0.41258(17) 0.0544(5) Uani 1 1 d .
H16 H 0.8836 0.4106 0.4437 0.065 Uiso 1 1 calc R
C17 C 0.8842(3) 0.36001(11) 0.29898(19) 0.0614(5) Uani 1 1 d .
H17 H 0.8793 0.3985 0.2543 0.074 Uiso 1 1 calc R
C18 C 0.8899(3) 0.29627(11) 0.25121(17) 0.0586(5) Uani 1 1 d .
H18 H 0.8904 0.2914 0.1748 0.070 Uiso 1 1 calc R
C19 C 0.7473(2) 0.02829(8) 0.53868(15) 0.0402(4) Uani 1 1 d .
C20 C 0.6721(3) -0.02587(9) 0.48128(16) 0.0511(5) Uani 1 1 d .
H20 H 0.7316 -0.0448 0.4215 0.061 Uiso 1 1 calc R
C21 C 0.5099(3) -0.05168(10) 0.5124(2) 0.0613(6) Uani 1 1 d .
H21 H 0.4606 -0.0879 0.4736 0.074 Uiso 1 1 calc R
C22 C 0.4207(2) -0.02385(10) 0.6010(2) 0.0614(6) Uani 1 1 d .
H22 H 0.3115 -0.0415 0.6217 0.074 Uiso 1 1 calc R
C23 C 0.4917(2) 0.02977(10) 0.65911(16) 0.0510(5) Uani 1 1 d .
H23 H 0.4315 0.0484 0.7189 0.061 Uiso 1 1 calc R
C24 C 0.6541(2) 0.05557(8) 0.62723(15) 0.0407(4) Uani 1 1 d .

loop_
_atom_site_aniso_label
_atom_site_aniso_U_11
_atom_site_aniso_U_22
_atom_site_aniso_U_33
_atom_site_aniso_U_23
_atom_site_aniso_U_13
_atom_site_aniso_U_12
O1 0.0695(8) 0.0361(6) 0.0287(6) -0.0009(5) 0.0000(6) 0.0075(5)
O2 0.0362(6) 0.0583(7) 0.0441(6) -0.0102(6) -0.0007(6) 0.0005(5)
O3 0.0759(9) 0.0576(8) 0.0299(7) -0.0037(6) 0.0005(6) -0.0006(7)
O4 0.1052(12) 0.0582(9) 0.0479(9) -0.0216(7) 0.0003(8) 0.0001(8)
C1 0.0473(10) 0.0444(9) 0.0368(10) 0.0050(8) -0.0003(8) 0.0005(7)
C2 0.0554(12) 0.0646(12) 0.0346(10) 0.0076(9) -0.0010(8) 0.0045(9)
C3 0.0634(13) 0.0909(16) 0.0351(12) -0.0078(11) -0.0077(9) -0.0071(11)
C4 0.0871(18) 0.1006(18) 0.0574(16) -0.0102(13) -0.0069(12) -0.0515(14)
C5 0.0754(14) 0.0800(13) 0.0402(12) 0.0034(10) 0.0005(10) -0.0374(12)
C6 0.0382(9) 0.0440(9) 0.0338(9) 0.0002(8) -0.0010(7) 0.0005(7)
C7 0.0384(9) 0.0374(8) 0.0342(9) 0.0047(7) -0.0008(7) 0.0011(7)
C8 0.0350(8) 0.0379(9) 0.0433(9) 0.0027(7) -0.0011(7) 0.0031(7)
C9 0.0397(9) 0.0347(9) 0.0420(10) -0.0044(7) 0.0006(7) 0.0059(7)
C10 0.0338(9) 0.0419(9) 0.0348(9) -0.0031(7) 0.0023(7) -0.0015(7)
C11 0.0518(11) 0.0505(12) 0.0388(11) -0.0082(8) 0.0018(8) -0.0027(9)
C12 0.0439(10) 0.0489(10) 0.0355(10) 0.0013(8) -0.0004(8) -0.0025(8)
C13 0.0347(9) 0.0409(9) 0.0350(9) 0.0010(7) -0.0002(7) -0.0006(7)
C14 0.0353(8) 0.0413(9) 0.0287(9) -0.0015(7) 0.0011(7) 0.0007(7)
C15 0.0538(11) 0.0441(10) 0.0408(10) 0.0004(8) -0.0018(8) -0.0014(8)
C16 0.0630(13) 0.0431(10) 0.0570(14) 0.0046(9) 0.0009(9) -0.0045(8)
C17 0.0685(13) 0.0555(11) 0.0601(14) 0.0209(11) 0.0028(11) -0.0029(10)
C18 0.0693(14) 0.0699(14) 0.0367(11) 0.0108(9) -0.0005(9) -0.0027(11)
C19 0.0411(9) 0.0331(8) 0.0463(10) 0.0014(7) -0.0070(8) 0.0021(7)
C20 0.0516(11) 0.0408(9) 0.0607(13) -0.0038(9) -0.0101(9) 0.0022(8)
C21 0.0552(13) 0.0430(10) 0.0859(16) 0.0020(10) -0.0208(12) -0.0096(9)
C22 0.0425(10) 0.0609(13) 0.0808(15) 0.0201(13) -0.0121(11) -0.0139(9)
C23 0.0421(10) 0.0629(12) 0.0479(11) 0.0154(9) -0.0031(8) -0.0013(9)
C24 0.0365(9) 0.0428(9) 0.0430(10) 0.0056(8) -0.0080(8) 0.0004(7)

loop_
_atom_type_symbol
_atom_type_description
_atom_type_scat_dispersion_real
_atom_type_scat_dispersion_imag
_atom_type_scat_source
C C 0.0033 0.0016 'International Tables Vol C Tables 4.2.6.8 and 6.1.1.4'
H H 0.0000 0.0000 'International Tables Vol C Tables 4.2.6.8 and 6.1.1.4'
O O 0.0106 0.0060 'International Tables Vol C Tables 4.2.6.8 and 6.1.1.4'

loop_
_geom_angle_atom_site_label_1
_geom_angle_atom_site_label_2
_geom_angle_atom_site_label_3
_geom_angle
C14 O1 C7 117.98(13)
C24 O2 C7 120.09(13)
C11 O3 C12 121.84(14)
C2 C1 C6 121.28(17)
C3 C2 C1 119.76(18)
C2 C3 C4 119.8(2)
C3 C4 C5 120.7(2)
C6 C5 C4 120.05(19)
C5 C6 C1 118.36(16)
C5 C6 C7 121.89(16)
C1 C6 C7 119.72(15)
O2 C7 O1 107.08(12)
O2 C7 C8 111.98(14)
O1 C7 C8 109.80(14)
O2 C7 C6 107.23(14)
O1 C7 C6 106.66(14)
C8 C7 C6 113.74(14)
C7 C8 C9 108.05(14)
C19 C9 C10 111.56(14)
C19 C9 C8 106.89(15)
C10 C9 C8 107.29(14)
C14 C10 C11 120.31(16)
C14 C10 C9 120.36(15)
C11 C10 C9 119.32(15)
O4 C11 O3 116.69(17)
O4 C11 C10 125.42(18)
O3 C11 C10 117.89(16)
C18 C12 O3 116.78(17)
C18 C12 C13 121.97(18)
O3 C12 C13 121.25(16)
C12 C13 C15 118.47(16)
C12 C13 C14 117.30(16)
C15 C13 C14 124.22(16)
C10 C14 O1 124.05(14)
C10 C14 C13 121.32(15)
O1 C14 C13 114.61(14)
C16 C15 C13 119.80(18)
C15 C16 C17 120.4(2)
C18 C17 C16 120.73(19)
C12 C18 C17 118.7(2)
C24 C19 C20 118.21(17)
C24 C19 C9 117.43(15)
C20 C19 C9 124.33(16)
C21 C20 C19 120.49(19)
C20 C21 C22 120.09(19)
C23 C22 C21 120.65(19)
C22 C23 C24 118.97(19)
C23 C24 O2 116.07(16)
C23 C24 C19 121.58(17)
O2 C24 C19 122.34(15)

loop_
_geom_bond_atom_site_label_1
_geom_bond_atom_site_label_2
_geom_bond_distance
O1 C14 1.358(2)
O1 C7 1.447(2)
O2 C24 1.387(2)
O2 C7 1.418(2)
O3 C11 1.375(2)
O3 C12 1.380(2)
O4 C11 1.200(2)
C1 C2 1.379(3)
C1 C6 1.381(3)
C2 C3 1.359(3)
C3 C4 1.367(3)
C4 C5 1.383(3)
C5 C6 1.375(3)
C6 C7 1.511(3)
C7 C8 1.511(2)
C8 C9 1.522(3)
C9 C19 1.504(3)
C9 C10 1.509(2)
C10 C14 1.346(2)
C10 C11 1.445(3)
C12 C18 1.375(3)
C12 C13 1.388(3)
C13 C15 1.399(3)
C13 C14 1.444(2)
C15 C16 1.377(3)
C16 C17 1.383(3)
C17 C18 1.380(3)
C19 C24 1.390(3)
C19 C20 1.392(2)
C20 C21 1.379(3)
C21 C22 1.380(3)
C22 C23 1.375(3)
C23 C24 1.383(3)
